data_1555586
loop_
_publ_author_name
'Das, Saikat'
'Chakrabarty, Shyamal'
'Daniliuc, Constantin G.'
'Studer, Armido'

_publ_section_title
;
 Tetrahydroquinolines via Stereospecific [3 + 3]-Annulation of
 Donor-Acceptor Cyclopropanes with Nitrosoarenes.
;
_journal_issue 11
_journal_name_full 'Organic letters'
_journal_page_first 2784
_journal_page_last 2787
_journal_paper_doi 10.1021/acs.orglett.6b01302
_journal_volume 18
_journal_year 2016
_chemical_formula_sum 'C26 H26 Br N O5'
_chemical_formula_weight 512.39
_space_group_crystal_system triclinic
_space_group_IT_number 2
_space_group_name_Hall '-P 1'
_space_group_name_H-M_alt 'P -1'
_atom_sites_solution_hydrogens mixed
_cell_angle_alpha 61.8360(10)
_cell_angle_beta 72.7390(10)
_cell_angle_gamma 86.0030(10)
_cell_formula_units_Z 2
_cell_length_a 9.8599(3)
_cell_length_b 11.9104(4)
_cell_length_c 11.9139(4)
_cell_measurement_reflns_used 325
_cell_measurement_temperature 103.(2)
_cell_measurement_theta_max 32.1130
_cell_measurement_theta_min 4.3869
_cell_volume 1173.79(7)
_computing_cell_refinement 'SAINT V8.34A (Bruker AXS Inc., 2013)'
_computing_data_collection
;
APEX2 v.2014.1-1 (Bruker AXS Inc., 2014)

;
_computing_data_reduction 'SAINT V8.34A (Bruker AXS Inc., 2013)'
_computing_molecular_graphics 'XP (Sheldrick, 2014)'
_computing_publication_material 'SHELXL-2014 (Sheldrick, 2014)'
_computing_structure_refinement 'SHELXL-2014/7 (Sheldrick, 2014)'
_computing_structure_solution 'SHELXL-2014 (Sheldrick, 2014)'
_diffrn_ambient_temperature 103.(2)
_diffrn_detector_area_resol_mean 10.4167
_diffrn_measured_fraction_theta_full 0.961
_diffrn_measured_fraction_theta_max 0.961
_diffrn_measurement_device_type 'Bruker D8 Venture PHOTON 100 CMOS'
_diffrn_measurement_method 'omega and phi scans'
_diffrn_radiation_monochromator 'MX mirror'
_diffrn_radiation_type 'Cu K\a'
_diffrn_radiation_wavelength 1.54178
_diffrn_reflns_av_R_equivalents 0.0317
_diffrn_reflns_av_unetI/netI 0.0176
_diffrn_reflns_limit_h_max 11
_diffrn_reflns_limit_h_min -11
_diffrn_reflns_limit_k_max 14
_diffrn_reflns_limit_k_min -14
_diffrn_reflns_limit_l_max 14
_diffrn_reflns_limit_l_min -14
_diffrn_reflns_number 30398
_diffrn_reflns_theta_full 68.60
_diffrn_reflns_theta_max 68.60
_diffrn_reflns_theta_min 4.22
_diffrn_source 'Cu ImS'
_diffrn_source_type 'micro focus tube'
_exptl_absorpt_coefficient_mu 2.700
_exptl_absorpt_correction_T_max 0.75
_exptl_absorpt_correction_T_min 0.67
_exptl_absorpt_correction_type multi-scan
_exptl_absorpt_process_details
;
Bruker AXS (2014). SADABS, Version 2014/2, Bruker AXS Inc., Madison, Wisconsin,
USA.
;
_exptl_crystal_colour colourless
_exptl_crystal_density_diffrn 1.450
_exptl_crystal_density_method 'not measured'
_exptl_crystal_description prism
_exptl_crystal_F_000 528
_exptl_crystal_size_max 0.227
_exptl_crystal_size_mid 0.117
_exptl_crystal_size_min 0.112
_refine_diff_density_max 1.771
_refine_diff_density_min -0.514
_refine_ls_extinction_method none
_refine_ls_goodness_of_fit_ref 1.091
_refine_ls_hydrogen_treatment mixed
_refine_ls_matrix_type full
_refine_ls_number_parameters 330
_refine_ls_number_reflns 4164
_refine_ls_number_restraints 39
_refine_ls_restrained_S_all 1.089
_refine_ls_R_factor_all 0.0395
_refine_ls_R_factor_gt 0.0376
_refine_ls_shift/su_max 0.000
_refine_ls_shift/su_mean 0.000
_refine_ls_structure_factor_coef Fsqd
_refine_ls_weighting_details 'w=1/[\s^2^(Fo^2^)+(0.0313P)^2^+1.8771P] where P=(Fo^2^+2Fc^2^)/3'
_refine_ls_weighting_scheme calc
_refine_ls_wR_factor_gt 0.0884
_refine_ls_wR_factor_ref 0.0897
_reflns_number_gt 3978
_reflns_number_total 4164
_reflns_threshold_expression 'I > 2\s(I)'
_cod_data_source_file ol6b01302_si_002.cif
_cod_data_source_block stu8082
_cod_database_code 1555586

loop_
_space_group_symop_operation_xyz
'x, y, z'
'-x, -y, -z'

loop_
_atom_site_type_symbol
_atom_site_label
_atom_site_fract_x
_atom_site_fract_y
_atom_site_fract_z
_atom_site_U_iso_or_equiv
_atom_site_adp_type
_atom_site_calc_flag
_atom_site_refinement_flags_adp
_atom_site_refinement_flags_occupancy
_atom_site_refinement_flags_posn
_atom_site_occupancy
_atom_site_disorder_assembly
_atom_site_disorder_group
Br Br1 -0.00266(3) 0.16430(3) 0.99552(3) 0.03754(11) Uani d . . . 1.0 . .
N N1 0.2964(2) 0.1650(2) 0.8204(2) 0.0248(5) Uani d . . . 1.0 . .
H H1 0.241(3) 0.108(3) 0.867(3) 0.027(8) Uiso d . . . 1.0 . .
O O1 0.5046(2) 0.20636(18) 0.51851(18) 0.0345(4) Uani d . . . 1.0 . .
O O2 0.31966(19) 0.05814(17) 0.65599(17) 0.0276(4) Uani d . . . 1.0 . .
O O3 0.3784(2) -0.06906(19) 0.96185(19) 0.0379(5) Uani d . . . 1.0 . .
O O5 0.20330(18) 0.61034(17) 0.86572(19) 0.0310(4) Uani d . . . 1.0 . .
C C1 0.4316(2) 0.1327(2) 0.7583(2) 0.0202(5) Uani d . . . 1.0 . .
C C2 0.5563(2) 0.2190(2) 0.7356(2) 0.0226(5) Uani d . . . 1.0 . .
H H2A 0.5749 0.1916 0.8218 0.027 Uiso calc U . R 1.0 . .
H H2B 0.6429 0.2085 0.6743 0.027 Uiso calc U . R 1.0 . .
C C3 0.5274(2) 0.3602(2) 0.6770(2) 0.0216(5) Uani d . . . 1.0 . .
H H3 0.5188 0.3886 0.586 0.026 Uiso calc U . R 1.0 . .
C C4 0.3865(2) 0.3764(2) 0.7625(2) 0.0193(5) Uani d . . . 1.0 . .
C C5 0.3635(2) 0.4890(2) 0.7720(2) 0.0222(5) Uani d . . . 1.0 . .
H H5 0.4371 0.5565 0.7252 0.024(7) Uiso calc . . R 1.0 . .
C C6 0.2336(2) 0.5032(2) 0.8492(2) 0.0228(5) Uani d . . . 1.0 . .
C C7 0.1245(2) 0.4066(2) 0.9143(2) 0.0233(5) Uani d . . . 1.0 . .
H H7 0.0348 0.4161 0.966 0.028 Uiso calc U . R 1.0 . .
C C8 0.1480(2) 0.2967(2) 0.9028(2) 0.0220(5) Uani d . . . 1.0 . .
C C9 0.2782(2) 0.2770(2) 0.8289(2) 0.0182(5) Uani d . . . 1.0 . .
C C10 0.4265(3) 0.1385(2) 0.6280(2) 0.0222(5) Uani d . . . 1.0 . .
C C11 0.2852(3) 0.0650(3) 0.5418(3) 0.0352(6) Uani d . . . 1.0 . .
H H11A 0.3642 0.0368 0.4896 0.042 Uiso calc U . R 1.0 . .
H H11B 0.2688 0.1537 0.4827 0.042 Uiso calc U . R 1.0 . .
C C12 0.1527(4) -0.0218(3) 0.5979(3) 0.0465(8) Uani d . . . 1.0 . .
H H12A 0.1712 -0.1094 0.6546 0.07 Uiso calc U . R 1.0 . .
H H12B 0.1238 -0.0189 0.5246 0.07 Uiso calc U . R 1.0 . .
H H12C 0.0762 0.0061 0.6511 0.07 Uiso calc U . R 1.0 . .
C C13 0.4551(3) -0.0046(2) 0.8508(2) 0.0239(5) Uani d . . . 1.0 . .
O O4 0.57420(19) -0.03996(17) 0.79153(18) 0.0291(4) Uani d . . D 1.0 . .
C C14 0.629(2) -0.1694(17) 0.844(3) 0.042(6) Uani d U P D 0.20(2) A 1
H H14A 0.6006 -0.2114 0.9427 0.051 Uiso calc U P R 0.20(2) A 1
H H14B 0.587 -0.2231 0.8177 0.051 Uiso calc U P R 0.20(2) A 1
C C15 0.785(2) -0.158(3) 0.791(4) 0.067(9) Uani d U P D 0.20(2) A 1
H H15A 0.8117 -0.1356 0.696 0.1 Uiso calc U P R 0.20(2) A 1
H H15B 0.8215 -0.2395 0.84 0.1 Uiso calc U P R 0.20(2) A 1
H H15C 0.8248 -0.091 0.8 0.1 Uiso calc U P R 0.20(2) A 1
C C14A 0.6198(6) -0.1609(4) 0.8811(6) 0.0307(13) Uani d U P D 0.80(2) A 2
H H14C 0.5405 -0.2288 0.9285 0.037 Uiso calc U P R 0.80(2) A 2
H H14D 0.6501 -0.1507 0.9481 0.037 Uiso calc U P R 0.80(2) A 2
C C15A 0.7409(10) -0.1949(7) 0.7967(6) 0.050(2) Uani d U P D 0.80(2) A 2
H H15D 0.708 -0.2102 0.7348 0.074 Uiso calc U P R 0.80(2) A 2
H H15E 0.7784 -0.2725 0.8537 0.074 Uiso calc U P R 0.80(2) A 2
H H15F 0.8162 -0.1246 0.7461 0.074 Uiso calc U P R 0.80(2) A 2
C C16 0.3220(3) 0.6954(3) 0.8286(3) 0.0336(6) Uani d . . . 1.0 . .
H H16A 0.3931 0.6473 0.8715 0.05 Uiso calc U . R 1.0 . .
H H16B 0.2902 0.7601 0.8574 0.05 Uiso calc U . R 1.0 . .
H H16C 0.3646 0.7375 0.7315 0.05 Uiso calc U . R 1.0 . .
C C21 0.6528(2) 0.4386(2) 0.6615(3) 0.0224(5) Uani d . . . 1.0 . .
C C22 0.6865(3) 0.4227(3) 0.7769(3) 0.0280(5) Uani d . . . 1.0 . .
H H22 0.6295 0.3625 0.863 0.034 Uiso calc U . R 1.0 . .
C C23 0.7985(3) 0.4920(3) 0.7660(3) 0.0297(6) Uani d . . . 1.0 . .
H H23 0.8182 0.4798 0.8443 0.035(8) Uiso calc . . R 1.0 . .
C C24 0.8852(3) 0.5816(2) 0.6397(3) 0.0244(5) Uani d . . . 1.0 . .
C C25 1.0034(3) 0.6572(3) 0.6227(3) 0.0302(6) Uani d . . . 1.0 . .
H H25 1.0249 0.6485 0.6989 0.036 Uiso calc U . R 1.0 . .
C C26 1.0849(3) 0.7409(3) 0.4993(3) 0.0342(6) Uani d . . . 1.0 . .
H H26 1.163 0.7904 0.4898 0.040(8) Uiso calc . . R 1.0 . .
C C27 1.0553(3) 0.7556(3) 0.3842(3) 0.0325(6) Uani d . . . 1.0 . .
H H27 1.1137 0.8145 0.2981 0.038(8) Uiso calc . . R 1.0 . .
C C28 0.9429(3) 0.6852(3) 0.3965(3) 0.0285(6) Uani d . . . 1.0 . .
H H28 0.9232 0.6955 0.3189 0.041(9) Uiso calc . . R 1.0 . .
C C29 0.8559(2) 0.5971(2) 0.5244(2) 0.0220(5) Uani d . . . 1.0 . .
C C30 0.7374(2) 0.5232(2) 0.5391(3) 0.0227(5) Uani d . . . 1.0 . .
H H30 0.7174 0.5335 0.4617 0.027 Uiso calc U . R 1.0 . .

loop_
_atom_site_aniso_label
_atom_site_aniso_U_11
_atom_site_aniso_U_22
_atom_site_aniso_U_33
_atom_site_aniso_U_12
_atom_site_aniso_U_13
_atom_site_aniso_U_23
Br1 0.02653(16) 0.03366(17) 0.0446(2) -0.01118(11) 0.01198(12) -0.02380(15)
N1 0.0189(10) 0.0257(11) 0.0299(12) -0.0050(9) 0.0018(9) -0.0175(10)
O1 0.0438(11) 0.0359(11) 0.0202(10) -0.0035(9) -0.0041(8) -0.0130(9)
O2 0.0375(10) 0.0304(10) 0.0223(9) 0.0014(8) -0.0150(8) -0.0144(8)
O3 0.0319(10) 0.0403(11) 0.0255(11) 0.0000(9) -0.0088(9) -0.0026(9)
O5 0.0237(9) 0.0269(9) 0.0409(11) -0.0006(7) 0.0024(8) -0.0218(9)
C1 0.0191(11) 0.0220(12) 0.0206(12) 0.0008(9) -0.0035(9) -0.0122(10)
C2 0.0194(11) 0.0268(13) 0.0226(12) 0.0004(10) -0.0056(9) -0.0127(11)
C3 0.0185(11) 0.0265(13) 0.0215(12) 0.0000(9) -0.0043(9) -0.0134(11)
C4 0.0168(11) 0.0263(12) 0.0180(12) 0.0016(9) -0.0062(9) -0.0124(11)
C5 0.0189(11) 0.0240(12) 0.0219(12) -0.0007(9) -0.0026(9) -0.0113(11)
C6 0.0215(12) 0.0238(12) 0.0232(13) 0.0034(10) -0.0044(10) -0.0129(11)
C7 0.0184(11) 0.0265(13) 0.0216(12) 0.0017(10) -0.0005(9) -0.0119(11)
C8 0.0188(11) 0.0258(12) 0.0183(12) -0.0035(9) -0.0015(9) -0.0097(11)
C9 0.0190(11) 0.0227(12) 0.0139(11) 0.0012(9) -0.0055(9) -0.0090(10)
C10 0.0270(12) 0.0204(12) 0.0207(13) 0.0066(10) -0.0088(10) -0.0105(11)
C11 0.0502(17) 0.0406(16) 0.0309(15) 0.0099(13) -0.0238(13) -0.0236(14)
C12 0.066(2) 0.0411(17) 0.054(2) 0.0043(15) -0.0390(18) -0.0265(16)
C13 0.0229(12) 0.0283(13) 0.0228(13) 0.0002(10) -0.0113(10) -0.0111(12)
O4 0.0332(10) 0.0259(9) 0.0276(10) 0.0088(8) -0.0120(8) -0.0113(8)
C14 0.041(7) 0.041(8) 0.039(8) -0.002(5) -0.017(6) -0.011(5)
C15 0.059(11) 0.066(14) 0.056(12) 0.011(9) -0.023(9) -0.011(9)
C14A 0.038(2) 0.029(2) 0.024(2) 0.0137(16) -0.0182(17) -0.0078(17)
C15A 0.073(5) 0.045(3) 0.032(3) 0.037(3) -0.021(3) -0.020(3)
C16 0.0297(14) 0.0294(14) 0.0411(16) -0.0043(11) 0.0019(12) -0.0227(13)
C21 0.0163(11) 0.0252(12) 0.0288(13) 0.0034(9) -0.0047(10) -0.0165(11)
C22 0.0227(12) 0.0352(14) 0.0279(14) -0.0012(10) -0.0042(10) -0.0178(12)
C23 0.0263(13) 0.0400(15) 0.0313(14) 0.0058(11) -0.0107(11) -0.0226(13)
C24 0.0211(12) 0.0279(13) 0.0318(14) 0.0080(10) -0.0092(10) -0.0202(12)
C25 0.0230(12) 0.0402(15) 0.0383(15) 0.0066(11) -0.0087(11) -0.0280(14)
C26 0.0193(12) 0.0412(16) 0.0511(18) -0.0003(11) -0.0047(12) -0.0319(15)
C27 0.0230(13) 0.0341(15) 0.0357(16) -0.0006(11) -0.0017(11) -0.0166(13)
C28 0.0228(12) 0.0332(14) 0.0308(14) 0.0055(11) -0.0084(11) -0.0164(12)
C29 0.0190(11) 0.0207(12) 0.0247(13) 0.0068(9) -0.0037(10) -0.0116(11)
C30 0.0186(11) 0.0255(12) 0.0274(13) 0.0075(10) -0.0096(10) -0.0143(11)

loop_
_atom_type_symbol
_atom_type_description
_atom_type_scat_dispersion_real
_atom_type_scat_dispersion_imag
_atom_type_scat_source
C C 0.0181 0.0091 'International Tables Vol C Tables 4.2.6.8 and 6.1.1.4'
H H 0.0000 0.0000 'International Tables Vol C Tables 4.2.6.8 and 6.1.1.4'
N N 0.0311 0.0180 'International Tables Vol C Tables 4.2.6.8 and 6.1.1.4'
O O 0.0492 0.0322 'International Tables Vol C Tables 4.2.6.8 and 6.1.1.4'
Br Br -0.6763 1.2805 'International Tables Vol C Tables 4.2.6.8 and 6.1.1.4'

loop_
_geom_angle_atom_site_label_1
_geom_angle_atom_site_label_2
_geom_angle_atom_site_label_3
_geom_angle
C9 N1 C1 123.6(2)
C9 N1 H1 120.(2)
C1 N1 H1 114.(2)
C10 O2 C11 116.3(2)
C6 O5 C16 116.43(19)
N1 C1 C13 109.1(2)
N1 C1 C2 111.72(19)
C13 C1 C2 107.13(19)
N1 C1 C10 108.84(19)
C13 C1 C10 107.73(18)
C2 C1 C10 112.23(19)
C3 C2 C1 112.68(19)
C3 C2 H2A 109.1
C1 C2 H2A 109.1
C3 C2 H2B 109.1
C1 C2 H2B 109.1
H2A C2 H2B 107.8
C21 C3 C4 113.41(19)
C21 C3 C2 109.63(19)
C4 C3 C2 109.8(2)
C21 C3 H3 107.9
C4 C3 H3 107.9
C2 C3 H3 107.9
C5 C4 C9 120.4(2)
C5 C4 C3 121.1(2)
C9 C4 C3 118.5(2)
C6 C5 C4 120.5(2)
C6 C5 H5 119.7
C4 C5 H5 119.7
O5 C6 C7 116.0(2)
O5 C6 C5 124.1(2)
C7 C6 C5 119.9(2)
C8 C7 C6 119.0(2)
C8 C7 H7 120.5
C6 C7 H7 120.5
C7 C8 C9 123.0(2)
C7 C8 Br1 118.13(17)
C9 C8 Br1 118.84(18)
N1 C9 C4 122.1(2)
N1 C9 C8 120.8(2)
C4 C9 C8 117.1(2)
O1 C10 O2 125.5(2)
O1 C10 C1 125.6(2)
O2 C10 C1 108.9(2)
O2 C11 C12 106.4(2)
O2 C11 H11A 110.4
C12 C11 H11A 110.4
O2 C11 H11B 110.4
C12 C11 H11B 110.4
H11A C11 H11B 108.6
C11 C12 H12A 109.5
C11 C12 H12B 109.5
H12A C12 H12B 109.5
C11 C12 H12C 109.5
H12A C12 H12C 109.5
H12B C12 H12C 109.5
O3 C13 O4 125.5(2)
O3 C13 C1 124.3(2)
O4 C13 C1 110.2(2)
C13 O4 C14A 114.0(3)
C13 O4 C14 126.9(11)
C15 C14 O4 109.9(18)
C15 C14 H14A 109.7
O4 C14 H14A 109.7
C15 C14 H14B 109.7
O4 C14 H14B 109.7
H14A C14 H14B 108.2
C14 C15 H15A 109.5
C14 C15 H15B 109.5
H15A C15 H15B 109.5
C14 C15 H15C 109.5
H15A C15 H15C 109.5
H15B C15 H15C 109.5
O4 C14A C15A 107.0(4)
O4 C14A H14C 110.3
C15A C14A H14C 110.3
O4 C14A H14D 110.3
C15A C14A H14D 110.3
H14C C14A H14D 108.6
C14A C15A H15D 109.5
C14A C15A H15E 109.5
H15D C15A H15E 109.5
C14A C15A H15F 109.5
H15D C15A H15F 109.5
H15E C15A H15F 109.5
O5 C16 H16A 109.5
O5 C16 H16B 109.5
H16A C16 H16B 109.5
O5 C16 H16C 109.5
H16A C16 H16C 109.5
H16B C16 H16C 109.5
C30 C21 C22 118.4(2)
C30 C21 C3 121.3(2)
C22 C21 C3 120.3(2)
C23 C22 C21 121.6(2)
C23 C22 H22 119.2
C21 C22 H22 119.2
C22 C23 C24 120.5(2)
C22 C23 H23 119.8
C24 C23 H23 119.8
C23 C24 C29 119.0(2)
C23 C24 C25 122.7(2)
C29 C24 C25 118.2(2)
C26 C25 C24 120.7(2)
C26 C25 H25 119.7
C24 C25 H25 119.7
C25 C26 C27 120.8(2)
C25 C26 H26 119.6
C27 C26 H26 119.6
C28 C27 C26 120.2(3)
C28 C27 H27 119.9
C26 C27 H27 119.9
C27 C28 C29 120.1(2)
C27 C28 H28 119.9
C29 C28 H28 119.9
C24 C29 C28 120.0(2)
C24 C29 C30 119.1(2)
C28 C29 C30 120.9(2)
C21 C30 C29 121.4(2)
C21 C30 H30 119.3
C29 C30 H30 119.3

loop_
_geom_bond_atom_site_label_1
_geom_bond_atom_site_label_2
_geom_bond_distance
Br1 C8 1.903(2)
N1 C9 1.380(3)
N1 C1 1.444(3)
N1 H1 0.76(3)
O1 C10 1.201(3)
O2 C10 1.330(3)
O2 C11 1.462(3)
O3 C13 1.200(3)
O5 C6 1.381(3)
O5 C16 1.424(3)
C1 C13 1.530(3)
C1 C2 1.535(3)
C1 C10 1.537(3)
C2 C3 1.529(3)
C2 H2A 0.99
C2 H2B 0.99
C3 C21 1.516(3)
C3 C4 1.522(3)
C3 H3 1.0
C4 C5 1.395(3)
C4 C9 1.400(3)
C5 C6 1.390(3)
C5 H5 0.95
C6 C7 1.385(3)
C7 C8 1.376(3)
C7 H7 0.95
C8 C9 1.400(3)
C11 C12 1.497(4)
C11 H11A 0.99
C11 H11B 0.99
C12 H12A 0.98
C12 H12B 0.98
C12 H12C 0.98
C13 O4 1.332(3)
O4 C14A 1.469(4)
O4 C14 1.495(16)
C14 C15 1.465(18)
C14 H14A 0.99
C14 H14B 0.99
C15 H15A 0.98
C15 H15B 0.98
C15 H15C 0.98
C14A C15A 1.485(6)
C14A H14C 0.99
C14A H14D 0.99
C15A H15D 0.98
C15A H15E 0.98
C15A H15F 0.98
C16 H16A 0.98
C16 H16B 0.98
C16 H16C 0.98
C21 C30 1.358(4)
C21 C22 1.433(3)
C22 C23 1.363(4)
C22 H22 0.95
C23 C24 1.408(4)
C23 H23 0.95
C24 C29 1.413(3)
C24 C25 1.430(3)
C25 C26 1.352(4)
C25 H25 0.95
C26 C27 1.415(4)
C26 H26 0.95
C27 C28 1.368(4)
C27 H27 0.95
C28 C29 1.414(4)
C28 H28 0.95
C29 C30 1.431(3)
C30 H30 0.95

loop_
_geom_hbond_atom_site_label_D
_geom_hbond_atom_site_label_H
_geom_hbond_atom_site_label_A
_geom_hbond_site_symmetry_A
_geom_hbond_distance_DH
_geom_hbond_distance_HA
_geom_hbond_distance_DA
_geom_hbond_angle_DHA
C2 H2A O3 2_657 0.99 2.46 3.426(3) 165.2
C7 H7 O5 2_567 0.95 2.52 3.453(3) 167.5

loop_
_geom_torsion_atom_site_label_1
_geom_torsion_atom_site_label_2
_geom_torsion_atom_site_label_3
_geom_torsion_atom_site_label_4
_geom_torsion
C9 N1 C1 C13 132.6(2)
C9 N1 C1 C2 14.4(3)
C9 N1 C1 C10 -110.1(2)
N1 C1 C2 C3 -45.2(3)
C13 C1 C2 C3 -164.55(19)
C10 C1 C2 C3 77.4(2)
C1 C2 C3 C21 178.22(19)
C1 C2 C3 C4 53.0(2)
C21 C3 C4 C5 27.6(3)
C2 C3 C4 C5 150.6(2)
C21 C3 C4 C9 -154.2(2)
C2 C3 C4 C9 -31.2(3)
C9 C4 C5 C6 1.1(4)
C3 C4 C5 C6 179.3(2)
C16 O5 C6 C7 164.8(2)
C16 O5 C6 C5 -15.9(4)
C4 C5 C6 O5 178.8(2)
C4 C5 C6 C7 -1.9(4)
O5 C6 C7 C8 -179.5(2)
C5 C6 C7 C8 1.1(4)
C6 C7 C8 C9 0.5(4)
C6 C7 C8 Br1 178.99(18)
C1 N1 C9 C4 8.4(4)
C1 N1 C9 C8 -173.0(2)
C5 C4 C9 N1 179.1(2)
C3 C4 C9 N1 0.9(3)
C5 C4 C9 C8 0.5(3)
C3 C4 C9 C8 -177.7(2)
C7 C8 C9 N1 -179.9(2)
Br1 C8 C9 N1 1.6(3)
C7 C8 C9 C4 -1.3(3)
Br1 C8 C9 C4 -179.79(16)
C11 O2 C10 O1 -7.6(3)
C11 O2 C10 C1 171.1(2)
N1 C1 C10 O1 120.5(3)
C13 C1 C10 O1 -121.3(3)
C2 C1 C10 O1 -3.6(3)
N1 C1 C10 O2 -58.1(2)
C13 C1 C10 O2 60.0(2)
C2 C1 C10 O2 177.67(19)
C10 O2 C11 C12 -173.4(2)
N1 C1 C13 O3 -6.4(3)
C2 C1 C13 O3 114.7(3)
C10 C1 C13 O3 -124.4(3)
N1 C1 C13 O4 175.40(18)
C2 C1 C13 O4 -63.5(2)
C10 C1 C13 O4 57.4(2)
O3 C13 O4 C14A -9.0(4)
C1 C13 O4 C14A 169.2(3)
O3 C13 O4 C14 6.7(16)
C1 C13 O4 C14 -175.1(16)
C13 O4 C14 C15 -152.(3)
C13 O4 C14A C15A 172.5(6)
C4 C3 C21 C30 -123.9(2)
C2 C3 C21 C30 113.0(2)
C4 C3 C21 C22 57.5(3)
C2 C3 C21 C22 -65.7(3)
C30 C21 C22 C23 1.4(4)
C3 C21 C22 C23 -179.9(2)
C21 C22 C23 C24 -0.3(4)
C22 C23 C24 C29 -1.0(4)
C22 C23 C24 C25 179.7(2)
C23 C24 C25 C26 179.1(2)
C29 C24 C25 C26 -0.2(4)
C24 C25 C26 C27 -0.1(4)
C25 C26 C27 C28 0.3(4)
C26 C27 C28 C29 -0.2(4)
C23 C24 C29 C28 -179.0(2)
C25 C24 C29 C28 0.3(3)
C23 C24 C29 C30 1.2(3)
C25 C24 C29 C30 -179.5(2)
C27 C28 C29 C24 -0.1(4)
C27 C28 C29 C30 179.7(2)
C22 C21 C30 C29 -1.2(3)
C3 C21 C30 C29 -179.9(2)
C24 C29 C30 C21 0.0(3)
C28 C29 C30 C21 -179.8(2)
